data_8101960
loop_
_publ_author_name
'Zhang, B.-S.'

_publ_section_title
;
Crystal structure of bis(1,10-phenanthroline-N,N)bis(2-chlorobenzoato)tetrakis
(\m-2-chlorobenzoato)dilanthanum(III), La~2~(C~12~H~8~N~2~)~2~(ClC~7~H~4~O~2~)~6~
;
_journal_issue 2
_journal_name_full 'Zeitschrift f\"ur Kristallographie - New Crystal Structures'
_journal_page_first 191
_journal_page_last 194
_journal_volume 221
_journal_year 2006
_chemical_formula_sum 'C66 H40 Cl6 La2 N4 O12'
_chemical_formula_weight 1571.54
_chemical_name_systematic
; 
bis(1,10-phenanthroline-N,N')bis(2-chlorobenzoato)tetrakis(\m-2-
chlorobenzoato)dilanthanum(III)
;
_space_group_IT_number 2
_symmetry_cell_setting triclinic
_symmetry_space_group_name_Hall '-P 1'
_symmetry_space_group_name_H-M 'P -1'
_atom_sites_solution_hydrogens geom
_atom_sites_solution_primary direct
_atom_sites_solution_secondary difmap
_audit_creation_method SHELXL-97
_cell_angle_alpha 85.270(2)
_cell_angle_beta 73.661(2)
_cell_angle_gamma 86.307(2)
_cell_formula_units_Z 2
_cell_length_a 11.9963(3)
_cell_length_b 12.6912(3)
_cell_length_c 21.2420(7)
_cell_measurement_temperature 293(2)
_cell_measurement_theta_max 28.49
_cell_measurement_theta_min 2.00
_cell_volume 3089.99(15)
_computing_structure_refinement 'SHELXL-97 (Sheldrick, 1997)'
_computing_structure_solution 'SHELXS-97 (Sheldrick, 1990)'
_diffrn_ambient_temperature 293(2)
_diffrn_measured_fraction_theta_full 0.995
_diffrn_measured_fraction_theta_max 0.995
_diffrn_measurement_device_type 'BRUKER APEX CCD II'
_diffrn_measurement_method phi/omega
_diffrn_radiation_monochromator graphite
_diffrn_radiation_source 'fine-focus sealed tube'
_diffrn_radiation_type MoK\a
_diffrn_radiation_wavelength 0.71073
_diffrn_reflns_av_R_equivalents 0.0559
_diffrn_reflns_av_sigmaI/netI 0.0752
_diffrn_reflns_limit_h_max 15
_diffrn_reflns_limit_h_min -15
_diffrn_reflns_limit_k_max 16
_diffrn_reflns_limit_k_min -15
_diffrn_reflns_limit_l_max 27
_diffrn_reflns_limit_l_min -26
_diffrn_reflns_number 43108
_diffrn_reflns_theta_full 27.00
_diffrn_reflns_theta_max 27.00
_diffrn_reflns_theta_min 2.00
_exptl_absorpt_coefficient_mu 1.691
_exptl_crystal_colour yellowish
_exptl_crystal_density_diffrn 1.689
_exptl_crystal_density_method 'not measured'
_exptl_crystal_description block
_exptl_crystal_F_000 1552
_exptl_crystal_size_max 0.220
_exptl_crystal_size_mid 0.193
_exptl_crystal_size_min 0.172
_refine_diff_density_max 1.115
_refine_diff_density_min -0.881
_refine_diff_density_rms 0.115
_refine_ls_extinction_coef 0.0011(2)
_refine_ls_extinction_expression Fc^*^=kFc[1+0.001xFc^2^\l^3^/sin(2\q)]^-1/4^
_refine_ls_extinction_method SHELXL
_refine_ls_goodness_of_fit_ref 1.081
_refine_ls_hydrogen_treatment mixed
_refine_ls_matrix_type full
_refine_ls_number_parameters 851
_refine_ls_number_reflns 13433
_refine_ls_number_restraints 25
_refine_ls_restrained_S_all 1.080
_refine_ls_R_factor_all 0.0916
_refine_ls_R_factor_gt 0.0570
_refine_ls_shift/su_max 0.001
_refine_ls_shift/su_mean 0.000
_refine_ls_structure_factor_coef Fsqd
_refine_ls_weighting_details 'calc w=1/[\s^2^(Fo^2^)+(0.0000P)^2^+18.0000P] where P=(Fo^2^+2Fc^2^)/3'
_refine_ls_weighting_scheme calc
_refine_ls_wR_factor_gt 0.1404
_refine_ls_wR_factor_ref 0.1546
_reflns_number_gt 9012
_reflns_number_total 13433
_reflns_threshold_expression >2sigma(I)
_cod_data_source_file 1267-1764.cff
_cod_data_source_block 1267-1764
_cod_original_sg_symbol_H-M P-1
_cod_database_code 8101960

loop_
_symmetry_equiv_pos_as_xyz
'x, y, z'
'-x, -y, -z'

loop_
_atom_site_label
_atom_site_type_symbol
_atom_site_fract_x
_atom_site_fract_y
_atom_site_fract_z
_atom_site_U_iso_or_equiv
_atom_site_adp_type
_atom_site_occupancy
_atom_site_symmetry_multiplicity
_atom_site_Wyckoff_symbol
_atom_site_calc_flag
_atom_site_refinement_flags
_atom_site_disorder_assembly
_atom_site_disorder_group
La1 La 0.90108(3) 0.90047(3) 0.46741(2) 0.04314(14) Uani 1 2 i d . . .
La2 La 0.60782(3) 0.39433(3) 0.03634(2) 0.04438(14) Uani 1 2 i d . . .
N1 N 0.8216(6) 0.7295(5) 0.5467(3) 0.0568(16) Uani 1 2 i d . . .
N2 N 0.6796(5) 0.9058(5) 0.5463(3) 0.0520(15) Uani 1 2 i d . . .
N3 N 0.8303(6) 0.3800(6) -0.0435(3) 0.0644(18) Uani 1 2 i d . B .
N4 N 0.6816(6) 0.2229(5) -0.0360(3) 0.0632(18) Uani 1 2 i d . B .
Cl1 Cl 0.8204(3) 0.5246(2) 0.40397(19) 0.1130(10) Uani 1 2 i d . . .
Cl2 Cl 1.1022(3) 1.2305(2) 0.3080(2) 0.1177(11) Uani 1 2 i d . . .
Cl3 Cl 1.2299(4) 0.7122(3) 0.38615(17) 0.1061(16) Uani 0.795(7) 2 i d P A -1
Cl3' Cl 1.2561(13) 0.7522(12) 0.6193(6) 0.100(6) Uani 0.205(7) 2 i d PD A -2
Cl4 Cl 0.4091(3) 0.7189(3) 0.18133(18) 0.1110(10) Uani 1 2 i d . . .
Cl5 Cl 0.7374(4) 0.0316(3) 0.1545(2) 0.0831(14) Uani 0.690(6) 2 i d PD B -1
Cl5' Cl 0.8389(12) 0.3340(8) 0.2206(7) 0.106(4) Uani 0.310(6) 2 i d PD B -2
Cl6 Cl 0.3237(5) 0.2040(5) -0.0983(2) 0.243(4) Uani 1 2 i d . . .
O1 O 0.9028(5) 0.7426(4) 0.3979(3) 0.0617(14) Uani 1 2 i d . . .
O2 O 0.7696(5) 0.8691(5) 0.3966(3) 0.0683(16) Uani 1 2 i d . . .
O3 O 1.0350(5) 0.9531(5) 0.3528(3) 0.0747(18) Uani 1 2 i d . . .
O4 O 1.0939(4) 1.0242(4) 0.4272(2) 0.0525(12) Uani 1 2 i d . . .
O5 O 1.0728(5) 0.8089(5) 0.4935(4) 0.0773(18) Uani 1 2 i d . A .
O6 O 1.1624(5) 0.9127(4) 0.5426(3) 0.0622(14) Uani 1 2 i d . . .
O7 O 0.6359(13) 0.2402(11) 0.1183(7) 0.063(4) Uani 0.690(6) 2 i d PD B -1
O8 O 0.7372(16) 0.3785(9) 0.1135(7) 0.060(5) Uani 0.690(6) 2 i d PD B -1
O7' O 0.752(3) 0.3478(19) 0.1009(15) 0.051(8) Uani 0.310(6) 2 i d PD B -2
O8' O 0.625(3) 0.234(3) 0.1004(15) 0.064(8) Uani 0.310(6) 2 i d PD B -2
O9 O 0.4715(6) 0.4430(7) 0.1504(3) 0.101(3) Uani 1 2 i d . B .
O10 O 0.4202(4) 0.5328(4) 0.0702(2) 0.0536(13) Uani 1 2 i d . . .
O11 O 0.6717(5) 0.5773(5) 0.0215(3) 0.0643(15) Uani 1 2 i d . . .
O12 O 0.4259(5) 0.3105(4) 0.0336(3) 0.0671(15) Uani 1 2 i d . B .
C1 C 0.8890(9) 0.6427(7) 0.5458(5) 0.076(3) Uani 1 2 i d . . .
H1 H 0.9615 0.6410 0.5150 0.091 Uiso 1 2 i calc R . .
C2 C 0.8570(11) 0.5539(8) 0.5885(6) 0.092(3) Uani 1 2 i d . . .
H2 H 0.9060 0.4936 0.5852 0.111 Uiso 1 2 i calc R . .
C3 C 0.7525(11) 0.5567(8) 0.6353(5) 0.092(3) Uani 1 2 i d . . .
H3 H 0.7307 0.4984 0.6648 0.110 Uiso 1 2 i calc R . .
C4 C 0.6787(9) 0.6461(8) 0.6393(4) 0.070(2) Uani 1 2 i d . . .
C5 C 0.5672(11) 0.6566(10) 0.6866(5) 0.091(3) Uani 1 2 i d . . .
H5 H 0.5417 0.6008 0.7175 0.109 Uiso 1 2 i calc R . .
C6 C 0.5002(9) 0.7427(11) 0.6875(5) 0.092(3) Uani 1 2 i d . . .
H6 H 0.4302 0.7475 0.7203 0.111 Uiso 1 2 i calc R . .
C7 C 0.5324(8) 0.8307(8) 0.6387(4) 0.069(2) Uani 1 2 i d . . .
C8 C 0.4631(8) 0.9213(11) 0.6360(5) 0.093(4) Uani 1 2 i d . . .
H8 H 0.3908 0.9277 0.6667 0.111 Uiso 1 2 i calc R . .
C9 C 0.4990(8) 1.0017(9) 0.5888(6) 0.086(3) Uani 1 2 i d . . .
H9 H 0.4516 1.0619 0.5864 0.104 Uiso 1 2 i calc R . .
C10 C 0.6078(7) 0.9906(8) 0.5452(5) 0.071(2) Uani 1 2 i d . . .
H10 H 0.6327 1.0451 0.5131 0.085 Uiso 1 2 i calc R . .
C11 C 0.6428(6) 0.8257(7) 0.5922(4) 0.0549(19) Uani 1 2 i d . . .
C12 C 0.7164(7) 0.7324(7) 0.5928(4) 0.057(2) Uani 1 2 i d . . .
C13 C 0.7558(7) 0.7094(7) 0.3474(4) 0.062(2) Uani 1 2 i d . . .
C14 C 0.6939(9) 0.7650(10) 0.3061(5) 0.087(3) Uani 1 2 i d . . .
H14 H 0.6890 0.8386 0.3032 0.104 Uiso 1 2 i calc R . .
C15 C 0.6415(10) 0.7097(12) 0.2704(6) 0.107(4) Uani 1 2 i d . . .
H15 H 0.6000 0.7468 0.2441 0.129 Uiso 1 2 i calc R . .
C16 C 0.6484(11) 0.6017(12) 0.2725(6) 0.108(4) Uani 1 2 i d . . .
H16 H 0.6168 0.5663 0.2453 0.129 Uiso 1 2 i calc R . .
C17 C 0.7036(10) 0.5437(10) 0.3160(6) 0.094(4) Uani 1 2 i d . . .
H17 H 0.7032 0.4702 0.3212 0.113 Uiso 1 2 i calc R . .
C18 C 0.7578(8) 0.6003(8) 0.3504(5) 0.076(3) Uani 1 2 i d . . .
C19 C 0.8125(7) 0.7774(7) 0.3838(4) 0.056(2) Uani 1 2 i d . . .
C20 C 1.2119(7) 1.0416(7) 0.3147(4) 0.058(2) Uani 1 2 i d . . .
C21 C 1.2156(9) 1.1398(8) 0.2838(5) 0.076(3) Uani 1 2 i d . . .
C22 C 1.3137(11) 1.1702(10) 0.2315(5) 0.093(4) Uani 1 2 i d . . .
H22 H 1.3155 1.2374 0.2102 0.111 Uiso 1 2 i calc R . .
C23 C 1.4039(12) 1.0999(12) 0.2132(6) 0.104(4) Uani 1 2 i d . . .
H23 H 1.4690 1.1198 0.1797 0.125 Uiso 1 2 i calc R . .
C24 C 1.4020(10) 1.0014(11) 0.2424(6) 0.106(4) Uani 1 2 i d . . .
H24 H 1.4649 0.9540 0.2284 0.128 Uiso 1 2 i calc R . .
C25 C 1.3056(8) 0.9701(8) 0.2938(5) 0.083(3) Uani 1 2 i d . . .
H25 H 1.3043 0.9020 0.3138 0.100 Uiso 1 2 i calc R . .
C26 C 1.1066(6) 1.0044(6) 0.3686(3) 0.0485(17) Uani 1 2 i d . . .
C27 C 1.2622(7) 0.7559(6) 0.5002(4) 0.058(2) Uani 1 2 i d . A .
C28 C 1.3021(9) 0.7039(8) 0.4456(5) 0.081(3) Uani 1 2 i d . . .
H28 H 1.2577 0.7085 0.4159 0.097 Uiso 0.205(7) 2 i calc PR A -2
C29 C 1.4069(11) 0.6425(8) 0.4303(7) 0.098(4) Uani 1 2 i d . A .
H29 H 1.4345 0.6109 0.3905 0.118 Uiso 1 2 i calc R . .
C30 C 1.4655(10) 0.6318(10) 0.4765(8) 0.106(4) Uani 1 2 i d . . .
H30 H 1.5340 0.5902 0.4684 0.128 Uiso 1 2 i calc R A .
C31 C 1.4283(10) 0.6797(10) 0.5348(7) 0.100(4) Uani 1 2 i d . A .
H31 H 1.4686 0.6709 0.5665 0.120 Uiso 1 2 i calc R . .
C32 C 1.3276(8) 0.7413(8) 0.5430(5) 0.080(3) Uani 1 2 i d D . .
H32 H 1.3020 0.7763 0.5816 0.096 Uiso 0.795(7) 2 i calc PR A -1
C33 C 1.1572(7) 0.8309(6) 0.5128(4) 0.058(2) Uani 1 2 i d . . .
C34 C 0.7702(11) 0.2292(9) 0.1837(6) 0.0671(16) Uani 0.690(6) 2 i d PD B -1
C35 C 0.8075(14) 0.3004(14) 0.2201(8) 0.0671(16) Uani 0.690(6) 2 i d PD B -1
H35 H 0.8031 0.3731 0.2104 0.081 Uiso 0.690(6) 2 i calc PR B -1
C36 C 0.8529(10) 0.2562(10) 0.2734(6) 0.0671(16) Uani 0.690(6) 2 i d PD B -1
H36 H 0.8776 0.3001 0.2992 0.081 Uiso 0.690(6) 2 i calc PR B -1
C37 C 0.8589(11) 0.1478(10) 0.2850(7) 0.0671(16) Uani 0.690(6) 2 i d PD B -1
H37 H 0.8878 0.1201 0.3195 0.081 Uiso 0.690(6) 2 i calc PR B -1
C38 C 0.8251(12) 0.0798(13) 0.2491(7) 0.0671(16) Uani 0.690(6) 2 i d PD B -1
H38 H 0.8327 0.0073 0.2588 0.081 Uiso 0.690(6) 2 i calc PR B -1
C39 C 0.7766(10) 0.1185(9) 0.1951(5) 0.0671(16) Uani 0.690(6) 2 i d PD B -1
C40 C 0.715(2) 0.2840(11) 0.1327(13) 0.048(3) Uani 0.690(6) 2 i d PD B -1
C34' C 0.746(2) 0.190(2) 0.1719(13) 0.0671(16) Uani 0.310(6) 2 i d PD B -2
C35' C 0.727(3) 0.083(2) 0.1690(15) 0.0671(16) Uani 0.310(6) 2 i d PD B -2
H35' H 0.6854 0.0657 0.1404 0.081 Uiso 0.310(6) 2 i calc PR B -2
C36' C 0.767(2) -0.003(2) 0.2077(12) 0.0671(16) Uani 0.310(6) 2 i d PD B -2
H36' H 0.7491 -0.0722 0.2046 0.081 Uiso 0.310(6) 2 i calc PR B -2
C37' C 0.831(2) 0.019(2) 0.2491(14) 0.0671(16) Uani 0.310(6) 2 i d PD B -2
H37' H 0.8612 -0.0341 0.2732 0.081 Uiso 0.310(6) 2 i calc PR B -2
C38' C 0.847(3) 0.122(2) 0.2528(15) 0.0671(16) Uani 0.310(6) 2 i d PD B -2
H38' H 0.8850 0.1381 0.2834 0.081 Uiso 0.310(6) 2 i calc PR B -2
C39' C 0.813(2) 0.2123(11) 0.2138(12) 0.0671(16) Uani 0.310(6) 2 i d PD B -2
C40' C 0.700(5) 0.265(3) 0.124(3) 0.048(3) Uani 0.310(6) 2 i d PD B -2
C41 C 0.9042(8) 0.4579(9) -0.0473(5) 0.083(3) Uani 1 2 i d . . .
H41 H 0.8787 0.5148 -0.0212 0.100 Uiso 1 2 i calc R B .
C42 C 1.0177(9) 0.4560(11) -0.0892(6) 0.100(4) Uani 1 2 i d . B .
H42 H 1.0662 0.5114 -0.0916 0.120 Uiso 1 2 i calc R . .
C43 C 1.0556(9) 0.3713(12) -0.1262(6) 0.106(4) Uani 1 2 i d . . .
H43 H 1.1313 0.3686 -0.1535 0.127 Uiso 1 2 i calc R B .
C44 C 0.9834(8) 0.2887(9) -0.1240(5) 0.082(3) Uani 1 2 i d . B .
C45 C 1.0163(12) 0.2013(12) -0.1620(7) 0.120(5) Uani 1 2 i d . . .
H45 H 1.0909 0.1964 -0.1905 0.144 Uiso 1 2 i calc R B .
C46 C 0.9442(12) 0.1256(12) -0.1586(7) 0.122(5) Uani 1 2 i d . B .
H46 H 0.9701 0.0688 -0.1847 0.146 Uiso 1 2 i calc R . .
C47 C 0.8275(9) 0.1269(8) -0.1164(5) 0.082(3) Uani 1 2 i d . . .
C48 C 0.7481(13) 0.0488(9) -0.1116(7) 0.113(4) Uani 1 2 i d . B .
H48 H 0.7679 -0.0077 -0.1384 0.136 Uiso 1 2 i calc R . .
C49 C 0.6439(12) 0.0558(9) -0.0682(7) 0.108(4) Uani 1 2 i d . . .
H49 H 0.5925 0.0017 -0.0623 0.129 Uiso 1 2 i calc R B .
C50 C 0.6125(10) 0.1442(8) -0.0320(5) 0.086(3) Uani 1 2 i d . B .
H50 H 0.5383 0.1484 -0.0030 0.103 Uiso 1 2 i calc R . .
C51 C 0.7906(8) 0.2141(7) -0.0770(4) 0.066(2) Uani 1 2 i d . B .
C52 C 0.8690(7) 0.2974(8) -0.0812(4) 0.065(2) Uani 1 2 i d . . .
C53 C 0.2955(7) 0.5470(7) 0.1784(4) 0.061(2) Uani 1 2 i d . B .
C54 C 0.1929(8) 0.4829(8) 0.1987(5) 0.078(3) Uani 1 2 i d . . .
H54 H 0.1931 0.4171 0.1823 0.093 Uiso 1 2 i calc R . .
C55 C 0.0985(10) 0.5226(10) 0.2420(6) 0.101(4) Uani 1 2 i d . . .
H55 H 0.0327 0.4826 0.2558 0.121 Uiso 1 2 i calc R . .
C56 C 0.0944(10) 0.6197(10) 0.2670(5) 0.093(3) Uani 1 2 i d . . .
H56 H 0.0270 0.6434 0.2972 0.112 Uiso 1 2 i calc R . .
C57 C 0.1862(10) 0.6800(9) 0.2484(4) 0.081(3) Uani 1 2 i d . . .
H57 H 0.1825 0.7464 0.2645 0.097 Uiso 1 2 i calc R . .
C58 C 0.2889(8) 0.6426(8) 0.2040(4) 0.069(2) Uani 1 2 i d . . .
C59 C 0.4041(7) 0.5051(7) 0.1303(4) 0.058(2) Uani 1 2 i d . . .
C60 C 0.2455(7) 0.2601(6) 0.0230(4) 0.057(2) Uani 1 2 i d . B .
C61 C 0.1671(11) 0.2499(10) 0.0848(6) 0.122(5) Uani 1 2 i d . . .
H61 H 0.1792 0.2858 0.1185 0.146 Uiso 1 2 i calc R . .
C62 C 0.0733(11) 0.1894(12) 0.0976(8) 0.137(6) Uani 1 2 i d . . .
H62 H 0.0219 0.1851 0.1396 0.165 Uiso 1 2 i calc R . .
C63 C 0.0540(10) 0.1352(10) 0.0496(7) 0.103(4) Uani 1 2 i d . . .
H63 H -0.0116 0.0952 0.0583 0.124 Uiso 1 2 i calc R . .
C64 C 0.1290(12) 0.1394(11) -0.0100(7) 0.119(5) Uani 1 2 i d . . .
H64 H 0.1168 0.1019 -0.0431 0.142 Uiso 1 2 i calc R . .
C65 C 0.2272(9) 0.2013(9) -0.0223(5) 0.091(3) Uani 1 2 i d . . .
C66 C 0.3416(7) 0.3367(7) 0.0106(4) 0.0545(19) Uani 1 2 i d . . .

loop_
_atom_site_aniso_label
_atom_site_aniso_U_11
_atom_site_aniso_U_22
_atom_site_aniso_U_33
_atom_site_aniso_U_23
_atom_site_aniso_U_13
_atom_site_aniso_U_12
La1 0.0320(2) 0.0440(2) 0.0482(2) -0.00301(18) -0.00166(17) -0.00639(17)
La2 0.0348(2) 0.0511(3) 0.0429(2) 0.00209(18) -0.00462(17) -0.00446(18)
N1 0.051(4) 0.046(4) 0.066(4) 0.000(3) -0.005(3) -0.004(3)
N2 0.032(3) 0.063(4) 0.056(4) -0.002(3) -0.003(3) -0.006(3)
N3 0.042(4) 0.080(5) 0.069(4) -0.013(4) -0.009(3) -0.003(4)
N4 0.060(4) 0.053(4) 0.065(4) 0.002(3) -0.002(3) 0.002(3)
Cl1 0.121(3) 0.0724(17) 0.154(3) -0.0003(18) -0.050(2) -0.0218(17)
Cl2 0.096(2) 0.0761(18) 0.179(3) 0.022(2) -0.044(2) -0.0064(16)
Cl3 0.175(4) 0.082(2) 0.072(2) -0.0167(17) -0.055(2) 0.015(2)
Cl3' 0.105(11) 0.102(11) 0.097(10) -0.007(8) -0.042(9) 0.020(8)
Cl4 0.091(2) 0.114(2) 0.132(3) -0.010(2) -0.0298(19) -0.0352(18)
Cl5 0.075(2) 0.061(2) 0.109(3) -0.012(2) -0.017(2) -0.0050(18)
Cl5' 0.122(10) 0.090(7) 0.130(9) -0.017(6) -0.067(8) -0.019(6)
Cl6 0.257(6) 0.335(7) 0.105(3) -0.103(4) 0.074(3) -0.229(6)
O1 0.049(3) 0.060(3) 0.076(4) -0.021(3) -0.013(3) -0.001(3)
O2 0.064(4) 0.061(4) 0.086(4) -0.034(3) -0.027(3) 0.017(3)
O3 0.068(4) 0.098(5) 0.054(3) -0.007(3) 0.001(3) -0.041(4)
O4 0.043(3) 0.065(3) 0.043(3) -0.009(2) 0.002(2) -0.010(2)
O5 0.050(3) 0.058(4) 0.128(6) -0.001(3) -0.033(4) -0.004(3)
O6 0.048(3) 0.053(3) 0.078(4) -0.001(3) -0.006(3) 0.001(3)
O7 0.097(8) 0.054(6) 0.052(10) 0.020(6) -0.044(7) -0.033(6)
O8 0.086(12) 0.055(7) 0.053(7) 0.010(7) -0.037(8) -0.029(7)
O7' 0.034(11) 0.051(16) 0.064(17) -0.009(13) -0.005(10) -0.003(12)
O8' 0.09(2) 0.086(17) 0.021(13) -0.001(10) -0.028(10) -0.020(13)
O9 0.092(5) 0.150(7) 0.044(3) 0.006(4) -0.006(3) 0.061(5)
O10 0.050(3) 0.068(3) 0.037(3) 0.000(2) -0.004(2) -0.001(3)
O11 0.056(3) 0.059(4) 0.080(4) 0.003(3) -0.021(3) -0.022(3)
O12 0.044(3) 0.061(4) 0.097(4) -0.003(3) -0.018(3) -0.013(3)
C1 0.067(6) 0.054(5) 0.095(7) 0.009(5) -0.009(5) -0.007(5)
C2 0.109(9) 0.059(6) 0.102(8) 0.021(6) -0.025(7) -0.008(6)
C3 0.109(9) 0.069(7) 0.093(8) 0.034(6) -0.024(7) -0.037(6)
C4 0.073(6) 0.071(6) 0.060(5) 0.010(4) -0.007(4) -0.032(5)
C5 0.096(8) 0.098(8) 0.070(6) 0.013(6) -0.005(6) -0.058(7)
C6 0.060(6) 0.125(10) 0.077(7) -0.003(7) 0.011(5) -0.037(7)
C7 0.046(5) 0.098(7) 0.056(5) -0.007(5) 0.004(4) -0.025(5)
C8 0.035(5) 0.140(11) 0.091(8) -0.030(7) 0.010(5) -0.013(6)
C9 0.037(5) 0.105(8) 0.111(8) -0.023(7) -0.010(5) 0.005(5)
C10 0.042(5) 0.076(6) 0.086(6) -0.007(5) -0.005(4) 0.000(4)
C11 0.040(4) 0.069(5) 0.052(4) -0.005(4) -0.003(3) -0.018(4)
C12 0.063(5) 0.064(5) 0.042(4) 0.004(4) -0.006(4) -0.029(4)
C13 0.054(5) 0.076(6) 0.055(5) -0.021(4) -0.006(4) -0.015(4)
C14 0.073(7) 0.120(9) 0.072(6) -0.027(6) -0.016(5) -0.032(6)
C15 0.092(9) 0.138(12) 0.108(9) -0.029(8) -0.042(7) -0.027(8)
C16 0.104(10) 0.122(11) 0.102(9) -0.046(8) -0.019(8) -0.040(8)
C17 0.079(7) 0.095(8) 0.106(9) -0.037(7) -0.008(6) -0.038(6)
C18 0.070(6) 0.071(6) 0.078(6) -0.018(5) -0.001(5) -0.018(5)
C19 0.042(4) 0.073(6) 0.047(4) -0.010(4) 0.001(3) -0.018(4)
C20 0.062(5) 0.061(5) 0.045(4) 0.002(4) -0.003(4) -0.023(4)
C21 0.077(6) 0.072(6) 0.077(6) 0.005(5) -0.017(5) -0.030(5)
C22 0.099(9) 0.108(9) 0.075(7) 0.027(6) -0.027(6) -0.056(8)
C23 0.106(10) 0.120(11) 0.077(7) -0.012(7) 0.004(7) -0.055(9)
C24 0.077(8) 0.113(10) 0.105(9) -0.030(8) 0.023(6) -0.017(7)
C25 0.063(6) 0.082(7) 0.087(7) -0.021(5) 0.018(5) -0.025(5)
C26 0.041(4) 0.055(4) 0.046(4) -0.003(3) -0.003(3) -0.015(3)
C27 0.048(5) 0.044(4) 0.077(6) 0.003(4) -0.007(4) -0.006(4)
C28 0.081(7) 0.061(6) 0.093(7) -0.006(5) -0.014(6) -0.001(5)
C29 0.099(9) 0.070(7) 0.115(9) -0.032(6) -0.011(8) 0.018(6)
C30 0.060(7) 0.082(8) 0.162(13) -0.005(8) -0.008(8) 0.003(6)
C31 0.079(8) 0.094(8) 0.132(11) 0.011(8) -0.046(8) 0.007(6)
C32 0.057(6) 0.081(7) 0.096(7) 0.003(5) -0.018(5) 0.015(5)
C33 0.044(4) 0.051(5) 0.073(5) 0.000(4) -0.010(4) -0.007(4)
C34 0.049(3) 0.085(4) 0.060(3) 0.012(3) -0.008(2) 0.004(3)
C35 0.049(3) 0.085(4) 0.060(3) 0.012(3) -0.008(2) 0.004(3)
C36 0.049(3) 0.085(4) 0.060(3) 0.012(3) -0.008(2) 0.004(3)
C37 0.049(3) 0.085(4) 0.060(3) 0.012(3) -0.008(2) 0.004(3)
C38 0.049(3) 0.085(4) 0.060(3) 0.012(3) -0.008(2) 0.004(3)
C39 0.049(3) 0.085(4) 0.060(3) 0.012(3) -0.008(2) 0.004(3)
C40 0.037(8) 0.066(9) 0.040(9) -0.002(8) -0.009(4) -0.005(6)
C34' 0.049(3) 0.085(4) 0.060(3) 0.012(3) -0.008(2) 0.004(3)
C35' 0.049(3) 0.085(4) 0.060(3) 0.012(3) -0.008(2) 0.004(3)
C36' 0.049(3) 0.085(4) 0.060(3) 0.012(3) -0.008(2) 0.004(3)
C37' 0.049(3) 0.085(4) 0.060(3) 0.012(3) -0.008(2) 0.004(3)
C38' 0.049(3) 0.085(4) 0.060(3) 0.012(3) -0.008(2) 0.004(3)
C39' 0.049(3) 0.085(4) 0.060(3) 0.012(3) -0.008(2) 0.004(3)
C40' 0.037(8) 0.066(9) 0.040(9) -0.002(8) -0.009(4) -0.005(6)
C41 0.047(5) 0.112(8) 0.087(7) -0.017(6) -0.007(5) -0.019(5)
C42 0.049(6) 0.148(11) 0.097(8) -0.021(8) -0.004(5) -0.022(7)
C43 0.043(6) 0.150(12) 0.113(9) -0.015(9) 0.001(6) -0.011(7)
C44 0.050(5) 0.111(8) 0.078(6) -0.011(6) -0.007(5) 0.013(6)
C45 0.073(8) 0.129(12) 0.124(11) -0.029(9) 0.025(7) 0.031(8)
C46 0.096(10) 0.110(11) 0.129(11) -0.033(9) 0.017(8) 0.035(8)
C47 0.073(7) 0.072(6) 0.089(7) -0.020(5) -0.003(5) 0.011(5)
C48 0.125(11) 0.065(7) 0.135(11) -0.033(7) -0.007(9) 0.014(7)
C49 0.106(10) 0.068(7) 0.133(11) -0.015(7) -0.002(8) -0.009(7)
C50 0.079(7) 0.063(6) 0.101(8) -0.017(5) 0.002(6) -0.001(5)
C51 0.065(6) 0.067(6) 0.055(5) -0.007(4) -0.003(4) 0.015(5)
C52 0.045(5) 0.080(6) 0.063(5) -0.006(5) -0.007(4) 0.011(4)
C53 0.059(5) 0.077(6) 0.039(4) -0.009(4) -0.005(4) 0.015(4)
C54 0.057(6) 0.088(7) 0.072(6) -0.006(5) 0.006(5) 0.016(5)
C55 0.068(7) 0.098(9) 0.118(9) 0.014(7) 0.001(6) -0.018(6)
C56 0.074(7) 0.105(9) 0.082(7) -0.007(6) 0.005(6) 0.025(7)
C57 0.084(7) 0.086(7) 0.059(5) -0.009(5) -0.003(5) 0.016(6)
C58 0.067(6) 0.081(6) 0.057(5) -0.007(4) -0.013(4) -0.002(5)
C59 0.048(5) 0.082(6) 0.040(4) -0.005(4) -0.007(3) 0.006(4)
C60 0.043(4) 0.055(5) 0.069(5) -0.003(4) -0.005(4) -0.009(4)
C61 0.103(9) 0.119(10) 0.119(10) -0.043(8) 0.033(8) -0.062(8)
C62 0.086(9) 0.144(12) 0.151(13) -0.049(10) 0.042(8) -0.061(9)
C63 0.069(7) 0.097(8) 0.132(11) -0.003(8) -0.002(7) -0.047(6)
C64 0.112(10) 0.137(11) 0.120(10) 0.005(8) -0.039(9) -0.079(9)
C65 0.076(7) 0.112(8) 0.086(7) -0.008(6) -0.010(5) -0.057(6)
C66 0.039(4) 0.056(5) 0.063(5) -0.008(4) -0.004(4) -0.012(4)

loop_
_atom_type_symbol
_atom_type_description
_atom_type_scat_dispersion_real
_atom_type_scat_dispersion_imag
_atom_type_scat_source
C C 0.0033 0.0016 'International Tables Vol C Tables 4.2.6.8 and 6.1.1.4'
H H 0.0000 0.0000 'International Tables Vol C Tables 4.2.6.8 and 6.1.1.4'
N N 0.0061 0.0033 'International Tables Vol C Tables 4.2.6.8 and 6.1.1.4'
O O 0.0106 0.0060 'International Tables Vol C Tables 4.2.6.8 and 6.1.1.4'
Cl Cl 0.1484 0.1585 'International Tables Vol C Tables 4.2.6.8 and 6.1.1.4'
La La -0.2871 2.4523 'International Tables Vol C Tables 4.2.6.8 and 6.1.1.4'

loop_
_geom_angle_atom_site_label_1
_geom_angle_atom_site_label_2
_geom_angle_atom_site_label_3
_geom_angle
_geom_angle_site_symmetry_1
_geom_angle_site_symmetry_3
_geom_angle_publ_flag
O6 La1 O5 133.52(19) 2_776 . ?
O6 La1 O4 74.56(19) 2_776 2_776 ?
O5 La1 O4 76.0(2) . 2_776 ?
O6 La1 O2 85.54(19) 2_776 . ?
O5 La1 O2 136.41(19) . . ?
O4 La1 O2 143.69(17) 2_776 . ?
O6 La1 O3 80.7(2) 2_776 . ?
O5 La1 O3 87.7(2) . . ?
O4 La1 O3 124.85(17) 2_776 . ?
O2 La1 O3 79.8(2) . . ?
O6 La1 O1 132.67(19) 2_776 . ?
O5 La1 O1 85.6(2) . . ?
O4 La1 O1 151.53(18) 2_776 . ?
O2 La1 O1 50.82(17) . . ?
O3 La1 O1 74.99(18) . . ?
O6 La1 N1 136.13(19) 2_776 . ?
O5 La1 N1 73.9(2) . . ?
O4 La1 N1 83.80(18) 2_776 . ?
O2 La1 N1 90.4(2) . . ?
O3 La1 N1 141.4(2) . . ?
O1 La1 N1 70.15(19) . . ?
O6 La1 N2 76.57(19) 2_776 . ?
O5 La1 N2 126.7(2) . . ?
O4 La1 N2 73.07(17) 2_776 . ?
O2 La1 N2 72.92(19) . . ?
O3 La1 N2 145.5(2) . . ?
O1 La1 N2 102.32(18) . . ?
N1 La1 N2 60.62(19) . . ?
O6 La1 O4 70.52(17) 2_776 . ?
O5 La1 O4 68.43(18) . . ?
O4 La1 O4 77.27(16) 2_776 . ?
O2 La1 O4 124.45(18) . . ?
O3 La1 O4 47.97(16) . . ?
O1 La1 O4 116.13(16) . . ?
N1 La1 O4 140.86(18) . . ?
N2 La1 O4 140.33(17) . . ?
O6 La1 C19 110.3(2) 2_776 . ?
O5 La1 C19 111.0(2) . . ?
O4 La1 C19 156.59(18) 2_776 . ?
O2 La1 C19 25.6(2) . . ?
O3 La1 C19 78.38(19) . . ?
O1 La1 C19 25.4(2) . . ?
N1 La1 C19 77.2(2) . . ?
N2 La1 C19 85.6(2) . . ?
O4 La1 C19 126.13(17) . . ?
O6 La1 C26 75.47(19) 2_776 . ?
O5 La1 C26 76.1(2) . . ?
O4 La1 C26 101.54(18) 2_776 . ?
O2 La1 C26 102.4(2) . . ?
O3 La1 C26 23.69(18) . . ?
O1 La1 C26 94.83(19) . . ?
N1 La1 C26 147.3(2) . . ?
N2 La1 C26 151.9(2) . . ?
O4 La1 C26 24.33(16) . . ?
C19 La1 C26 101.8(2) . . ?
O6 La1 La1 67.32(14) 2_776 2_776 ?
O5 La1 La1 66.83(14) . 2_776 ?
O4 La1 La1 40.78(11) 2_776 2_776 ?
O2 La1 La1 150.47(14) . 2_776 ?
O3 La1 La1 84.26(13) . 2_776 ?
O1 La1 La1 146.18(12) . 2_776 ?
N1 La1 La1 116.97(15) . 2_776 ?
N2 La1 La1 109.75(14) . 2_776 ?
O4 La1 La1 36.49(10) . 2_776 ?
C19 La1 La1 162.62(14) . 2_776 ?
C26 La1 La1 60.78(14) . 2_776 ?
O8' La2 O11 140.0(5) . . ?
O8' La2 O10 143.5(7) . 2_665 ?
O11 La2 O10 73.96(19) . 2_665 ?
O8' La2 O12 80.6(6) . . ?
O11 La2 O12 134.31(19) . . ?
O10 La2 O12 77.30(19) 2_665 . ?
O8' La2 O8 58.9(7) . . ?
O11 La2 O8 81.2(3) . . ?
O10 La2 O8 147.3(4) 2_665 . ?
O12 La2 O8 135.2(3) . . ?
O8' La2 O7 9.5(8) . . ?
O11 La2 O7 130.8(3) . . ?
O10 La2 O7 152.8(3) 2_665 . ?
O12 La2 O7 87.5(3) . . ?
O8 La2 O7 50.3(3) . . ?
O8' La2 O7' 52.7(6) . . ?
O11 La2 O7' 88.4(6) . . ?
O10 La2 O7' 145.7(7) 2_665 . ?
O12 La2 O7' 132.5(6) . . ?
O8 La2 O7' 11.0(9) . . ?
O7 La2 O7' 45.1(7) . . ?
O8' La2 O9 79.8(10) . . ?
O11 La2 O9 87.2(2) . . ?
O10 La2 O9 123.76(18) 2_665 . ?
O12 La2 O9 80.1(2) . . ?
O8 La2 O9 74.8(4) . . ?
O7 La2 O9 74.4(4) . . ?
O7' La2 O9 83.3(8) . . ?
O8' La2 N4 66.0(9) . . ?
O11 La2 N4 132.3(2) . . ?
O10 La2 N4 80.27(19) 2_665 . ?
O12 La2 N4 74.8(2) . . ?
O8 La2 N4 102.2(4) . . ?
O7 La2 N4 74.0(4) . . ?
O7' La2 N4 91.2(7) . . ?
O9 La2 N4 140.1(2) . . ?
O8' La2 N3 95.0(10) . . ?
O11 La2 N3 76.0(2) . . ?
O10 La2 N3 78.90(19) 2_665 . ?
O12 La2 N3 131.5(2) . . ?
O8 La2 N3 74.7(4) . . ?
O7 La2 N3 95.3(4) . . ?
O7' La2 N3 68.3(8) . . ?
O9 La2 N3 147.0(2) . . ?
N4 La2 N3 59.9(2) . . ?
O8' La2 O10 122.3(10) . . ?
O11 La2 O10 69.72(17) . . ?
O10 La2 O10 75.68(16) 2_665 . ?
O12 La2 O10 69.21(17) . . ?
O8 La2 O10 115.2(4) . . ?
O7 La2 O10 120.0(4) . . ?
O7' La2 O10 125.9(8) . . ?
O9 La2 O10 48.15(17) . . ?
N4 La2 O10 140.11(19) . . ?
N3 La2 O10 141.69(19) . . ?
O8' La2 C40' 26.5(3) . . ?
O11 La2 C40' 113.7(6) . . ?
O10 La2 C40' 158.5(18) 2_665 . ?
O12 La2 C40' 106.0(6) . . ?
O8 La2 C40' 32.6(7) . . ?
O7 La2 C40' 18.5(7) . . ?
O7' La2 C40' 26.6(2) . . ?
O9 La2 C40' 77.5(18) . . ?
N4 La2 C40' 80.2(16) . . ?
N3 La2 C40' 83.6(16) . . ?
O10 La2 C40' 125.6(18) . . ?
C1 N1 C12 118.1(7) . . ?
C1 N1 La1 120.1(5) . . ?
C12 N1 La1 121.5(5) . . ?
C10 N2 C11 118.2(7) . . ?
C10 N2 La1 121.5(5) . . ?
C11 N2 La1 120.0(5) . . ?
C52 N3 C41 118.1(8) . . ?
C52 N3 La2 121.7(6) . . ?
C41 N3 La2 120.2(6) . . ?
C50 N4 C51 117.3(8) . . ?
C50 N4 La2 121.1(6) . . ?
C51 N4 La2 121.7(6) . . ?
C19 O1 La1 92.1(5) . . ?
C19 O2 La1 94.0(5) . . ?
C26 O3 La1 100.0(4) . . ?
C26 O4 La1 166.4(5) . 2_776 ?
C26 O4 La1 90.2(4) . . ?
La1 O4 La1 102.73(16) 2_776 . ?
C33 O5 La1 138.5(5) . . ?
C33 O6 La1 134.9(5) . 2_776 ?
C40 O7 La2 93.3(6) . . ?
C40 O8 La2 95.0(8) . . ?
C40' O7' La2 90.0(13) . . ?
C40' O8' La2 95.6(15) . . ?
C59 O9 La2 97.9(5) . . ?
C59 O10 La2 163.3(5) . 2_665 ?
C59 O10 La2 91.4(5) . . ?
La2 O10 La2 104.32(16) 2_665 . ?
C66 O11 La2 139.6(5) 2_665 . ?
C66 O12 La2 135.8(5) . . ?
N1 C1 C2 123.3(9) . . ?
N1 C1 H1 118.3 . . ?
C2 C1 H1 118.3 . . ?
C3 C2 C1 118.9(10) . . ?
C3 C2 H2 120.6 . . ?
C1 C2 H2 120.6 . . ?
C2 C3 C4 120.4(9) . . ?
C2 C3 H3 119.8 . . ?
C4 C3 H3 119.8 . . ?
C3 C4 C12 117.3(9) . . ?
C3 C4 C5 124.5(9) . . ?
C12 C4 C5 118.2(10) . . ?
C6 C5 C4 122.0(10) . . ?
C6 C5 H5 119.0 . . ?
C4 C5 H5 119.0 . . ?
C5 C6 C7 121.8(10) . . ?
C5 C6 H6 119.1 . . ?
C7 C6 H6 119.1 . . ?
C8 C7 C11 117.4(9) . . ?
C8 C7 C6 124.1(9) . . ?
C11 C7 C6 118.5(10) . . ?
C9 C8 C7 121.1(9) . . ?
C9 C8 H8 119.5 . . ?
C7 C8 H8 119.5 . . ?
C8 C9 C10 117.9(10) . . ?
C8 C9 H9 121.0 . . ?
C10 C9 H9 121.0 . . ?
N2 C10 C9 123.6(9) . . ?
N2 C10 H10 118.2 . . ?
C9 C10 H10 118.2 . . ?
N2 C11 C7 121.7(8) . . ?
N2 C11 C12 119.2(7) . . ?
C7 C11 C12 119.1(8) . . ?
N1 C12 C4 122.0(8) . . ?
N1 C12 C11 117.6(7) . . ?
C4 C12 C11 120.4(8) . . ?
C18 C13 C14 117.3(8) . . ?
C18 C13 C19 126.9(9) . . ?
C14 C13 C19 115.7(8) . . ?
C15 C14 C13 119.6(12) . . ?
C15 C14 H14 120.2 . . ?
C13 C14 H14 120.2 . . ?
C16 C15 C14 121.9(13) . . ?
C16 C15 H15 119.1 . . ?
C14 C15 H15 119.1 . . ?
C15 C16 C17 119.8(11) . . ?
C15 C16 H16 120.1 . . ?
C17 C16 H16 120.1 . . ?
C18 C17 C16 117.3(11) . . ?
C18 C17 H17 121.3 . . ?
C16 C17 H17 121.3 . . ?
C13 C18 C17 123.8(11) . . ?
C13 C18 Cl1 121.3(8) . . ?
C17 C18 Cl1 114.7(9) . . ?
O2 C19 O1 122.1(7) . . ?
O2 C19 C13 118.9(8) . . ?
O1 C19 C13 119.0(8) . . ?
O2 C19 La1 60.4(4) . . ?
O1 C19 La1 62.5(4) . . ?
C13 C19 La1 173.4(5) . . ?
C21 C20 C25 118.9(8) . . ?
C21 C20 C26 122.5(8) . . ?
C25 C20 C26 118.5(7) . . ?
C20 C21 C22 120.9(10) . . ?
C20 C21 Cl2 120.4(7) . . ?
C22 C21 Cl2 118.7(9) . . ?
C23 C22 C21 118.8(11) . . ?
C23 C22 H22 120.6 . . ?
C21 C22 H22 120.6 . . ?
C24 C23 C22 121.6(11) . . ?
C24 C23 H23 119.2 . . ?
C22 C23 H23 119.2 . . ?
C23 C24 C25 120.3(12) . . ?
C23 C24 H24 119.9 . . ?
C25 C24 H24 119.9 . . ?
C20 C25 C24 119.6(10) . . ?
C20 C25 H25 120.2 . . ?
C24 C25 H25 120.2 . . ?
O3 C26 O4 121.6(6) . . ?
O3 C26 C20 117.9(7) . . ?
O4 C26 C20 120.5(6) . . ?
O3 C26 La1 56.3(4) . . ?
O4 C26 La1 65.5(4) . . ?
C20 C26 La1 171.9(5) . . ?
C28 C27 C32 114.9(9) . . ?
C28 C27 C33 123.8(9) . . ?
C32 C27 C33 121.2(8) . . ?
C27 C28 C29 124.2(11) . . ?
C27 C28 Cl3 121.4(8) . . ?
C29 C28 Cl3 114.4(9) . . ?
C27 C28 H28 117.9 . . ?
C29 C28 H28 117.9 . . ?
Cl3 C28 H28 4.3 . . ?
C30 C29 C28 116.4(11) . . ?
C30 C29 H29 121.8 . . ?
C28 C29 H29 121.8 . . ?
C29 C30 C31 123.0(11) . . ?
C29 C30 H30 118.5 . . ?
C31 C30 H30 118.5 . . ?
C32 C31 C30 115.4(11) . . ?
C32 C31 H31 122.3 . . ?
C30 C31 H31 122.3 . . ?
C27 C32 C31 126.0(11) . . ?
C27 C32 Cl3' 114.7(9) . . ?
C31 C32 Cl3' 113.6(10) . . ?
C27 C32 H32 117.0 . . ?
C31 C32 H32 117.0 . . ?
Cl3' C32 H32 25.6 . . ?
O5 C33 O6 125.3(8) . . ?
O5 C33 C27 118.3(8) . . ?
O6 C33 C27 116.4(7) . . ?
C35 C34 C39 124.0(12) . . ?
C35 C34 C40 113.1(11) . . ?
C39 C34 C40 122.8(10) . . ?
C34 C35 C36 117.4(15) . . ?
C34 C35 H35 121.3 . . ?
C36 C35 H35 121.3 . . ?
C37 C36 C35 118.8(14) . . ?
C37 C36 H36 120.6 . . ?
C35 C36 H36 120.6 . . ?
C38 C37 C36 123.5(14) . . ?
C38 C37 H37 118.3 . . ?
C36 C37 H37 118.3 . . ?
C37 C38 C39 120.9(14) . . ?
C37 C38 H38 119.6 . . ?
C39 C38 H38 119.6 . . ?
C34 C39 C38 115.3(11) . . ?
C34 C39 Cl5 126.8(9) . . ?
C38 C39 Cl5 117.8(10) . . ?
O8 C40 O7 120.4(9) . . ?
O8 C40 C34 119.3(6) . . ?
O7 C40 C34 119.3(6) . . ?
O8 C40 La2 59.7(7) . . ?
O7 C40 La2 61.4(6) . . ?
C34 C40 La2 178.5(17) . . ?
C39' C34' C35' 116(2) . . ?
C39' C34' C40' 129(2) . . ?
C35' C34' C40' 114(2) . . ?
C34' C35' C36' 124(3) . . ?
C34' C35' H35' 117.9 . . ?
C36' C35' H35' 117.9 . . ?
C37' C36' C35' 120(3) . . ?
C37' C36' H36' 120.2 . . ?
C35' C36' H36' 120.2 . . ?
C38' C37' C36' 116(3) . . ?
C38' C37' H37' 122.0 . . ?
C36' C37' H37' 122.0 . . ?
C37' C38' C39' 127(3) . . ?
C37' C38' H38' 116.4 . . ?
C39' C38' H38' 116.4 . . ?
C34' C39' C38' 117(2) . . ?
C34' C39' Cl5' 119.6(16) . . ?
C38' C39' Cl5' 123.5(18) . . ?
O8' C40' O7' 120(2) . . ?
O8' C40' C34' 119.3(6) . . ?
O7' C40' C34' 119.3(6) . . ?
O8' C40' La2 57.9(14) . . ?
O7' C40' La2 63.4(13) . . ?
C34' C40' La2 177.2(13) . . ?
N3 C41 C42 122.4(10) . . ?
N3 C41 H41 118.8 . . ?
C42 C41 H41 118.8 . . ?
C43 C42 C41 118.6(11) . . ?
C43 C42 H42 120.7 . . ?
C41 C42 H42 120.7 . . ?
C42 C43 C44 121.4(10) . . ?
C42 C43 H43 119.3 . . ?
C44 C43 H43 119.3 . . ?
C43 C44 C45 124.0(11) . . ?
C43 C44 C52 116.6(10) . . ?
C45 C44 C52 119.4(11) . . ?
C46 C45 C44 121.6(11) . . ?
C46 C45 H45 119.2 . . ?
C44 C45 H45 119.2 . . ?
C45 C46 C47 123.0(12) . . ?
C45 C46 H46 118.5 . . ?
C47 C46 H46 118.5 . . ?
C48 C47 C51 117.9(10) . . ?
C48 C47 C46 124.8(11) . . ?
C51 C47 C46 117.2(11) . . ?
C49 C48 C47 119.4(11) . . ?
C49 C48 H48 120.3 . . ?
C47 C48 H48 120.3 . . ?
C48 C49 C50 119.6(12) . . ?
C48 C49 H49 120.2 . . ?
C50 C49 H49 120.2 . . ?
N4 C50 C49 124.0(10) . . ?
N4 C50 H50 118.0 . . ?
C49 C50 H50 118.0 . . ?
N4 C51 C47 121.6(9) . . ?
N4 C51 C52 118.6(8) . . ?
C47 C51 C52 119.8(8) . . ?
N3 C52 C44 122.9(9) . . ?
N3 C52 C51 118.1(7) . . ?
C44 C52 C51 118.9(9) . . ?
C58 C53 C54 118.3(8) . . ?
C58 C53 C59 122.6(8) . . ?
C54 C53 C59 119.2(8) . . ?
C55 C54 C53 117.3(10) . . ?
C55 C54 H54 121.4 . . ?
C53 C54 H54 121.4 . . ?
C54 C55 C56 123.1(11) . . ?
C54 C55 H55 118.4 . . ?
C56 C55 H55 118.4 . . ?
C57 C56 C55 120.5(10) . . ?
C57 C56 H56 119.8 . . ?
C55 C56 H56 119.8 . . ?
C56 C57 C58 119.5(10) . . ?
C56 C57 H57 120.2 . . ?
C58 C57 H57 120.2 . . ?
C53 C58 C57 121.3(9) . . ?
C53 C58 Cl4 119.0(7) . . ?
C57 C58 Cl4 119.7(8) . . ?
O9 C59 O10 122.3(7) . . ?
O9 C59 C53 119.5(7) . . ?
O10 C59 C53 118.1(7) . . ?
O9 C59 La2 58.4(4) . . ?
O10 C59 La2 64.1(4) . . ?
C53 C59 La2 172.8(6) . . ?
C65 C60 C61 116.0(9) . . ?
C65 C60 C66 124.7(8) . . ?
C61 C60 C66 119.3(8) . . ?
C62 C61 C60 122.1(12) . . ?
C62 C61 H61 118.9 . . ?
C60 C61 H61 118.9 . . ?
C63 C62 C61 120.3(12) . . ?
C63 C62 H62 119.8 . . ?
C61 C62 H62 119.8 . . ?
C64 C63 C62 119.8(10) . . ?
C64 C63 H63 120.1 . . ?
C62 C63 H63 120.1 . . ?
C63 C64 C65 119.2(12) . . ?
C63 C64 H64 120.4 . . ?
C65 C64 H64 120.4 . . ?
C60 C65 C64 122.3(10) . . ?
C60 C65 Cl6 119.0(7) . . ?
C64 C65 Cl6 118.7(9) . . ?
O12 C66 O11 126.1(7) . 2_665 ?
O12 C66 C60 117.7(7) . . ?
O11 C66 C60 116.2(7) 2_665 . ?

loop_
_geom_bond_atom_site_label_1
_geom_bond_atom_site_label_2
_geom_bond_distance
_geom_bond_site_symmetry_2
_geom_bond_publ_flag
La1 O6 2.453(5) 2_776 ?
La1 O5 2.476(6) . ?
La1 O4 2.523(5) 2_776 ?
La1 O2 2.534(6) . ?
La1 O3 2.573(5) . ?
La1 O1 2.581(5) . ?
La1 N1 2.686(6) . ?
La1 N2 2.713(6) . ?
La1 O4 2.771(5) . ?
La1 C19 2.908(8) . ?
La1 C26 3.045(7) . ?
La1 La1 4.1389(8) 2_776 ?
La2 O8' 2.39(3) . ?
La2 O11 2.460(5) . ?
La2 O10 2.477(5) 2_665 ?
La2 O12 2.506(5) . ?
La2 O8 2.543(14) . ?
La2 O7 2.580(12) . ?
La2 O7' 2.51(3) . ?
La2 O9 2.611(6) . ?
La2 N4 2.723(7) . ?
La2 N3 2.734(7) . ?
La2 O10 2.731(5) . ?
La2 C40' 2.803(19) . ?
N1 C1 1.321(10) . ?
N1 C12 1.362(10) . ?
N2 C10 1.337(10) . ?
N2 C11 1.354(10) . ?
N3 C52 1.350(11) . ?
N3 C41 1.353(11) . ?
N4 C50 1.321(12) . ?
N4 C51 1.355(10) . ?
Cl1 C18 1.729(11) . ?
Cl2 C21 1.715(11) . ?
Cl3 C28 1.714(12) . ?
Cl3' C32 1.619(10) . ?
Cl4 C58 1.721(10) . ?
Cl5 C39 1.623(10) . ?
Cl5' C39' 1.622(11) . ?
Cl6 C65 1.699(11) . ?
O1 C19 1.248(10) . ?
O2 C19 1.261(10) . ?
O3 C26 1.242(9) . ?
O4 C26 1.255(8) . ?
O4 La1 2.523(5) 2_776 ?
O5 C33 1.249(10) . ?
O6 C33 1.274(9) . ?
O6 La1 2.453(5) 2_776 ?
O7 C40 1.255(8) . ?
O8 C40 1.254(8) . ?
O7' C40' 1.255(8) . ?
O8' C40' 1.255(8) . ?
O9 C59 1.231(9) . ?
O10 C59 1.260(8) . ?
O10 La2 2.477(5) 2_665 ?
O11 C66 1.263(9) 2_665 ?
O12 C66 1.257(9) . ?
C1 C2 1.390(13) . ?
C1 H1 0.9300 . ?
C2 C3 1.364(15) . ?
C2 H2 0.9300 . ?
C3 C4 1.386(14) . ?
C3 H3 0.9300 . ?
C4 C12 1.419(11) . ?
C4 C5 1.435(14) . ?
C5 C6 1.312(15) . ?
C5 H5 0.9300 . ?
C6 C7 1.452(14) . ?
C6 H6 0.9300 . ?
C7 C8 1.382(15) . ?
C7 C11 1.414(11) . ?
C8 C9 1.370(15) . ?
C8 H8 0.9300 . ?
C9 C10 1.379(12) . ?
C9 H9 0.9300 . ?
C10 H10 0.9300 . ?
C11 C12 1.432(12) . ?
C13 C18 1.379(12) . ?
C13 C14 1.420(14) . ?
C13 C19 1.513(11) . ?
C14 C15 1.368(14) . ?
C14 H14 0.9300 . ?
C15 C16 1.367(17) . ?
C15 H15 0.9300 . ?
C16 C17 1.417(17) . ?
C16 H16 0.9300 . ?
C17 C18 1.373(13) . ?
C17 H17 0.9300 . ?
C20 C21 1.357(12) . ?
C20 C25 1.392(13) . ?
C20 C26 1.518(10) . ?
C21 C22 1.421(14) . ?
C22 C23 1.347(17) . ?
C22 H22 0.9300 . ?
C23 C24 1.347(17) . ?
C23 H23 0.9300 . ?
C24 C25 1.401(13) . ?
C24 H24 0.9300 . ?
C25 H25 0.9300 . ?
C27 C28 1.334(12) . ?
C27 C32 1.355(13) . ?
C27 C33 1.504(11) . ?
C28 C29 1.408(14) . ?
C28 H28 0.9300 . ?
C29 C30 1.352(17) . ?
C29 H29 0.9300 . ?
C30 C31 1.370(17) . ?
C30 H30 0.9300 . ?
C31 C32 1.372(14) . ?
C31 H31 0.9300 . ?
C32 H32 0.9300 . ?
C34 C35 1.407(19) . ?
C34 C39 1.406(14) . ?
C34 C40 1.518(12) . ?
C35 C36 1.447(18) . ?
C35 H35 0.9300 . ?
C36 C37 1.378(16) . ?
C36 H36 0.9300 . ?
C37 C38 1.349(17) . ?
C37 H37 0.9300 . ?
C38 C39 1.463(14) . ?
C38 H38 0.9300 . ?
C34' C39' 1.406(14) . ?
C34' C35' 1.407(19) . ?
C34' C40' 1.518(13) . ?
C35' C36' 1.447(18) . ?
C35' H35' 0.9300 . ?
C36' C37' 1.378(16) . ?
C36' H36' 0.9300 . ?
C37' C38' 1.349(17) . ?
C37' H37' 0.9300 . ?
C38' C39' 1.463(15) . ?
C38' H38' 0.9300 . ?
C41 C42 1.402(13) . ?
C41 H41 0.9300 . ?
C42 C43 1.362(16) . ?
C42 H42 0.9300 . ?
C43 C44 1.392(16) . ?
C43 H43 0.9300 . ?
C44 C45 1.398(16) . ?
C44 C52 1.420(12) . ?
C45 C46 1.317(18) . ?
C45 H45 0.9300 . ?
C46 C47 1.434(16) . ?
C46 H46 0.9300 . ?
C47 C48 1.396(16) . ?
C47 C51 1.416(12) . ?
C48 C49 1.331(16) . ?
C48 H48 0.9300 . ?
C49 C50 1.385(14) . ?
C49 H49 0.9300 . ?
C50 H50 0.9300 . ?
C51 C52 1.440(13) . ?
C53 C58 1.358(12) . ?
C53 C54 1.461(13) . ?
C53 C59 1.509(10) . ?
C54 C55 1.342(13) . ?
C54 H54 0.9300 . ?
C55 C56 1.374(16) . ?
C55 H55 0.9300 . ?
C56 C57 1.329(15) . ?
C56 H56 0.9300 . ?
C57 C58 1.406(13) . ?
C57 H57 0.9300 . ?
C60 C65 1.338(12) . ?
C60 C61 1.384(13) . ?
C60 C66 1.509(10) . ?
C61 C62 1.354(15) . ?
C61 H61 0.9300 . ?
C62 C63 1.355(17) . ?
C62 H62 0.9300 . ?
C63 C64 1.330(16) . ?
C63 H63 0.9300 . ?
C64 C65 1.409(13) . ?
C64 H64 0.9300 . ?
C66 O11 1.263(9) 2_665 ?
